data_4305619
loop_
_publ_author_name
'Janusz Gregoli\'nski'
'Tadeusz Lis'
'Marta Cyganik'
'Jerzy Lisowski'

_publ_contact_author_address
;
Department of Chemistry,
University of Wroclaw,
14 F. Joliot-Curie
50-383 Wroclaw,
Poland
;
_publ_contact_author_email jurekl@wchuwr.pl
_publ_contact_author_fax '+48 71 3282348'
_publ_contact_author_name 'Jerzy Lisowski'
_publ_contact_author_phone '48 71 3757 252'
_publ_section_title
;
Lanthanide Complexes of the Heterochiral Nonaaza Macrocycle: Switching the
Orientation of the Helix Axis
;
_journal_name_full 'Inorganic Chemistry'
_journal_page_first 11527
_journal_page_last 11534
_journal_paper_doi 10.1021/ic8005986
_journal_volume 47
_journal_year 2008
_chemical_formula_moiety 'C39 H57 N9 Pr, N6 O18 Pr, C H4 O'
_chemical_formula_sum 'C40 H61 N15 O19 Pr2'
_chemical_formula_weight 1337.86
_chemical_name_systematic
;
 ?
;
_space_group_IT_number 14
_symmetry_cell_setting monoclinic
_symmetry_space_group_name_Hall '-P 2yn'
_symmetry_space_group_name_H-M 'P 1 21/n 1'
_atom_sites_solution_hydrogens geom
_atom_sites_solution_primary direct
_atom_sites_solution_secondary difmap
_audit_creation_method SHELXL-97
_cell_angle_alpha 90.00
_cell_angle_beta 105.11(3)
_cell_angle_gamma 90.00
_cell_formula_units_Z 4
_cell_length_a 11.612(3)
_cell_length_b 22.448(6)
_cell_length_c 19.847(6)
_cell_measurement_reflns_used 24245
_cell_measurement_temperature 100(2)
_cell_measurement_theta_max 35.09
_cell_measurement_theta_min 3.23
_cell_volume 4995(2)
_computing_cell_refinement 'CrysAlis Red (Oxford Diffraction, 1995-2003)'
_computing_data_collection 'CrysAlis Red (Oxford Diffraction, 1995-2003)'
_computing_data_reduction 'CrysAlis Red (Oxford Diffraction, 1995-2003)'
_computing_molecular_graphics 'ORTEP III (Farrugia, 1997 )'
_computing_publication_material 'SHELXL-97 (Sheldrick, 1997)'
_computing_structure_refinement 'SHELXL-97 (Sheldrick, 1997)'
_computing_structure_solution 'SHELXS-97 (Sheldrick, 1990)'
_diffrn_ambient_temperature 100(2)
_diffrn_measured_fraction_theta_full 0.990
_diffrn_measured_fraction_theta_max 0.629
_diffrn_measurement_device_type 'KUMA KM4 kappa-geometry diffractometer with Saphire CCD camera'
_diffrn_measurement_method '\w scans'
_diffrn_radiation_monochromator graphite
_diffrn_radiation_source 'fine-focus sealed tube'
_diffrn_radiation_type MoK\a
_diffrn_radiation_wavelength 0.71073
_diffrn_reflns_av_R_equivalents 0.0573
_diffrn_reflns_av_sigmaI/netI 0.0937
_diffrn_reflns_limit_h_max 15
_diffrn_reflns_limit_h_min -13
_diffrn_reflns_limit_k_max 29
_diffrn_reflns_limit_k_min -36
_diffrn_reflns_limit_l_max 26
_diffrn_reflns_limit_l_min -23
_diffrn_reflns_number 41132
_diffrn_reflns_theta_full 26.50
_diffrn_reflns_theta_max 35.09
_diffrn_reflns_theta_min 3.23
_exptl_absorpt_coefficient_mu 2.019
_exptl_absorpt_correction_T_max 0.798
_exptl_absorpt_correction_T_min 0.682
_exptl_absorpt_correction_type analytical
_exptl_absorpt_process_details 'CrysAlis Red (Oxford Diffraction, 1995-2003)'
_exptl_crystal_colour green
_exptl_crystal_density_diffrn 1.779
_exptl_crystal_density_method 'not measured'
_exptl_crystal_description block
_exptl_crystal_F_000 2704
_exptl_crystal_size_max 0.20
_exptl_crystal_size_mid 0.16
_exptl_crystal_size_min 0.13
_refine_diff_density_max 1.203
_refine_diff_density_min -0.723
_refine_diff_density_rms 0.128
_refine_ls_extinction_method none
_refine_ls_goodness_of_fit_ref 1.002
_refine_ls_hydrogen_treatment constr
_refine_ls_matrix_type full
_refine_ls_number_parameters 687
_refine_ls_number_reflns 13921
_refine_ls_number_restraints 0
_refine_ls_restrained_S_all 1.002
_refine_ls_R_factor_all 0.0776
_refine_ls_R_factor_gt 0.0373
_refine_ls_shift/su_max 0.002
_refine_ls_shift/su_mean 0.000
_refine_ls_structure_factor_coef Fsqd
_refine_ls_weighting_details 'calc w=1/[\s^2^(Fo^2^)+(0.0000P)^2^+0.0000P] where P=(Fo^2^+2Fc^2^)/3'
_refine_ls_weighting_scheme calc
_refine_ls_wR_factor_gt 0.0360
_refine_ls_wR_factor_ref 0.0389
_reflns_number_gt 9285
_reflns_number_total 13921
_reflns_threshold_expression >2sigma(I)
_cod_data_source_file ic8005986_si_003_1.cif
_cod_data_source_block gr82pac
_cod_database_code 4305619

loop_
_symmetry_equiv_pos_as_xyz
'x, y, z'
'-x+1/2, y+1/2, -z+1/2'
'-x, -y, -z'
'x-1/2, -y-1/2, z-1/2'

loop_
_atom_site_label
_atom_site_type_symbol
_atom_site_fract_x
_atom_site_fract_y
_atom_site_fract_z
_atom_site_U_iso_or_equiv
_atom_site_adp_type
_atom_site_occupancy
_atom_site_symmetry_multiplicity
_atom_site_calc_flag
_atom_site_refinement_flags
_atom_site_disorder_assembly
_atom_site_disorder_group
Pr1 Pr 0.952290(15) 0.135617(7) 0.222040(9) 0.01014(4) Uani 1 1 d . . .
C1 C 0.5373(3) 0.19591(12) 0.03948(15) 0.0177(7) Uani 1 1 d . . .
H1A H 0.4620 0.2046 0.0084 0.021 Uiso 1 1 calc R . .
C2 C 0.6177(3) 0.16010(12) 0.01826(16) 0.0163(7) Uani 1 1 d . . .
H2A H 0.5996 0.1447 -0.0279 0.020 Uiso 1 1 calc R . .
C3 C 0.7253(3) 0.14700(11) 0.06553(15) 0.0112(7) Uani 1 1 d . . .
C4 C 0.8205(3) 0.10895(11) 0.04951(15) 0.0134(7) Uani 1 1 d . . .
H4A H 0.7867 0.0860 0.0062 0.016 Uiso 1 1 calc R . .
H4B H 0.8851 0.1346 0.0417 0.016 Uiso 1 1 calc R . .
C5 C 0.7867(2) 0.01796(11) 0.11640(15) 0.0117(7) Uani 1 1 d . . .
H5A H 0.8384 -0.0158 0.1394 0.014 Uiso 1 1 calc R . .
C6 C 0.7101(2) -0.00602(11) 0.04716(14) 0.0121(7) Uani 1 1 d . . .
H6A H 0.6539 0.0253 0.0236 0.014 Uiso 1 1 calc R . .
H6B H 0.7620 -0.0164 0.0165 0.014 Uiso 1 1 calc R . .
C7 C 0.6403(3) -0.06056(12) 0.05794(15) 0.0154(7) Uani 1 1 d . . .
H7A H 0.6963 -0.0931 0.0781 0.018 Uiso 1 1 calc R . .
H7B H 0.5897 -0.0743 0.0124 0.018 Uiso 1 1 calc R . .
C8 C 0.5620(3) -0.04648(13) 0.10677(15) 0.0189(8) Uani 1 1 d . . .
H8A H 0.5218 -0.0833 0.1161 0.023 Uiso 1 1 calc R . .
H8B H 0.4997 -0.0175 0.0841 0.023 Uiso 1 1 calc R . .
C9 C 0.6365(3) -0.02070(11) 0.17556(15) 0.0141(7) Uani 1 1 d . . .
H9A H 0.6923 -0.0516 0.2006 0.017 Uiso 1 1 calc R . .
H9B H 0.5830 -0.0098 0.2051 0.017 Uiso 1 1 calc R . .
C10 C 0.7081(3) 0.03455(11) 0.16481(14) 0.0106(7) Uani 1 1 d . . .
H10 H 0.6508 0.0662 0.1417 0.013 Uiso 1 1 calc R . .
C11 C 0.7090(3) 0.07897(12) 0.27852(14) 0.0119(7) Uani 1 1 d . . .
H11A H 0.6665 0.0444 0.2916 0.014 Uiso 1 1 calc R . .
H11B H 0.6486 0.1077 0.2530 0.014 Uiso 1 1 calc R . .
C12 C 0.7840(3) 0.10802(11) 0.34348(15) 0.0101(7) Uani 1 1 d . . .
C13 C 0.7473(3) 0.10888(12) 0.40477(16) 0.0147(7) Uani 1 1 d . . .
H13 H 0.6739 0.0911 0.4065 0.018 Uiso 1 1 calc R . .
C14 C 0.8187(3) 0.13577(13) 0.46269(15) 0.0185(7) Uani 1 1 d . . .
H14 H 0.7949 0.1368 0.5050 0.022 Uiso 1 1 calc R . .
C15 C 0.9252(3) 0.16131(12) 0.45954(15) 0.0154(7) Uani 1 1 d . . .
H15 H 0.9764 0.1792 0.4997 0.018 Uiso 1 1 calc R . .
C16 C 0.9563(3) 0.16043(11) 0.39679(15) 0.0119(7) Uani 1 1 d . . .
C17 C 1.0689(2) 0.18837(11) 0.38719(15) 0.0129(7) Uani 1 1 d . . .
H17A H 1.0507 0.2279 0.3648 0.016 Uiso 1 1 calc R . .
H17B H 1.1267 0.1940 0.4332 0.016 Uiso 1 1 calc R . .
C18 C 1.1620(3) 0.09110(12) 0.37893(15) 0.0141(7) Uani 1 1 d . . .
H18 H 1.0940 0.0743 0.3950 0.017 Uiso 1 1 calc R . .
C19 C 1.2676(3) 0.09953(12) 0.44367(15) 0.0176(8) Uani 1 1 d . . .
H19A H 1.3338 0.1195 0.4297 0.021 Uiso 1 1 calc R . .
H19B H 1.2428 0.1256 0.4776 0.021 Uiso 1 1 calc R . .
C20 C 1.3114(3) 0.04035(13) 0.47847(16) 0.0251(9) Uani 1 1 d . . .
H20A H 1.3812 0.0474 0.5186 0.030 Uiso 1 1 calc R . .
H20B H 1.2476 0.0220 0.4963 0.030 Uiso 1 1 calc R . .
C21 C 1.3462(3) -0.00189(13) 0.42729(15) 0.0222(8) Uani 1 1 d . . .
H21A H 1.3717 -0.0406 0.4503 0.027 Uiso 1 1 calc R . .
H21B H 1.4139 0.0150 0.4119 0.027 Uiso 1 1 calc R . .
C22 C 1.2397(3) -0.01132(12) 0.36408(15) 0.0174(7) Uani 1 1 d . . .
H22A H 1.1752 -0.0316 0.3794 0.021 Uiso 1 1 calc R . .
H22B H 1.2640 -0.0377 0.3302 0.021 Uiso 1 1 calc R . .
C23 C 1.1914(3) 0.04720(12) 0.32768(15) 0.0137(7) Uani 1 1 d . . .
H23 H 1.2558 0.0652 0.3092 0.016 Uiso 1 1 calc R . .
C24 C 1.1233(3) 0.01276(12) 0.20742(15) 0.0142(7) Uani 1 1 d . . .
H24A H 1.0530 -0.0022 0.1717 0.017 Uiso 1 1 calc R . .
H24B H 1.1784 -0.0211 0.2234 0.017 Uiso 1 1 calc R . .
C25 C 1.1846(3) 0.06005(12) 0.17662(15) 0.0129(7) Uani 1 1 d . . .
C26 C 1.2811(3) 0.04747(13) 0.15105(15) 0.0179(8) Uani 1 1 d . . .
H26 H 1.3102 0.0078 0.1517 0.021 Uiso 1 1 calc R . .
C27 C 1.3356(3) 0.09355(13) 0.12429(16) 0.0194(8) Uani 1 1 d . . .
H27 H 1.4025 0.0859 0.1065 0.023 Uiso 1 1 calc R . .
C28 C 1.2911(3) 0.15050(13) 0.12394(16) 0.0196(8) Uani 1 1 d . . .
H28 H 1.3258 0.1825 0.1048 0.024 Uiso 1 1 calc R . .
C29 C 1.1953(3) 0.16048(12) 0.15176(15) 0.0139(7) Uani 1 1 d . . .
C30 C 1.1549(3) 0.22305(12) 0.15894(16) 0.0205(8) Uani 1 1 d . . .
H30A H 1.2093 0.2413 0.2007 0.025 Uiso 1 1 calc R . .
H30B H 1.1619 0.2463 0.1178 0.025 Uiso 1 1 calc R . .
C31 C 1.0092(3) 0.28789(11) 0.19320(15) 0.0155(7) Uani 1 1 d . . .
H31 H 1.0580 0.2907 0.2427 0.019 Uiso 1 1 calc R . .
C32 C 1.0450(3) 0.34008(11) 0.15222(16) 0.0164(7) Uani 1 1 d . . .
H32A H 1.1331 0.3414 0.1622 0.020 Uiso 1 1 calc R . .
H32B H 1.0130 0.3326 0.1016 0.020 Uiso 1 1 calc R . .
C33 C 1.0001(3) 0.40055(12) 0.16991(16) 0.0200(8) Uani 1 1 d . . .
H33A H 1.0439 0.4120 0.2179 0.024 Uiso 1 1 calc R . .
H33B H 1.0164 0.4310 0.1376 0.024 Uiso 1 1 calc R . .
C34 C 0.8683(3) 0.39921(12) 0.16452(16) 0.0175(8) Uani 1 1 d . . .
H34A H 0.8236 0.3904 0.1159 0.021 Uiso 1 1 calc R . .
H34B H 0.8422 0.4386 0.1774 0.021 Uiso 1 1 calc R . .
C35 C 0.8426(3) 0.35158(11) 0.21323(16) 0.0169(8) Uani 1 1 d . . .
H35A H 0.8873 0.3607 0.2618 0.020 Uiso 1 1 calc R . .
H35B H 0.7564 0.3518 0.2110 0.020 Uiso 1 1 calc R . .
C36 C 0.8782(2) 0.29028(11) 0.19315(15) 0.0118(7) Uani 1 1 d . . .
H36 H 0.8302 0.2822 0.1443 0.014 Uiso 1 1 calc R . .
C37 C 0.7207(2) 0.23159(12) 0.22207(15) 0.0139(7) Uani 1 1 d . . .
H37A H 0.6797 0.2699 0.2245 0.017 Uiso 1 1 calc R . .
H37B H 0.7022 0.2042 0.2569 0.017 Uiso 1 1 calc R . .
C38 C 0.6766(3) 0.20544(11) 0.15052(15) 0.0115(7) Uani 1 1 d . . .
C39 C 0.5670(3) 0.21915(11) 0.10657(15) 0.0141(7) Uani 1 1 d . . .
H39 H 0.5127 0.2441 0.1219 0.017 Uiso 1 1 calc R . .
N1 N 0.7550(2) 0.16910(9) 0.13119(12) 0.0103(6) Uani 1 1 d . . .
N2 N 0.8699(2) 0.06727(9) 0.10773(12) 0.0103(6) Uani 1 1 d . . .
H2 H 0.9359 0.0492 0.0982 0.012 Uiso 1 1 calc R . .
N3 N 0.7835(2) 0.05856(9) 0.23201(12) 0.0105(6) Uani 1 1 d . . .
H3 H 0.8248 0.0257 0.2547 0.013 Uiso 1 1 calc R . .
N4 N 0.8860(2) 0.13367(10) 0.33917(11) 0.0101(5) Uani 1 1 d . . .
N5 N 1.1212(2) 0.14910(9) 0.34277(12) 0.0128(6) Uani 1 1 d . . .
H5 H 1.1865 0.1682 0.3337 0.015 Uiso 1 1 calc R . .
N6 N 1.0850(2) 0.03790(9) 0.26716(12) 0.0112(6) Uani 1 1 d . . .
H6 H 1.0360 0.0100 0.2805 0.013 Uiso 1 1 calc R . .
N7 N 1.1408(2) 0.11628(10) 0.17702(12) 0.0108(6) Uani 1 1 d . . .
N8 N 1.0326(2) 0.22801(9) 0.16512(13) 0.0181(6) Uani 1 1 d . . .
H8 H 0.9863 0.2282 0.1192 0.022 Uiso 1 1 calc R . .
N9 N 0.8517(2) 0.24151(9) 0.23839(12) 0.0097(6) Uani 1 1 d . . .
H9 H 0.8787 0.2531 0.2848 0.012 Uiso 1 1 calc R . .
Pr2 Pr 0.475584(16) 0.302470(7) 0.367063(9) 0.01161(4) Uani 1 1 d . . .
N10 N 0.7441(2) 0.29478(10) 0.38477(13) 0.0150(6) Uani 1 1 d . . .
O10A O 0.85078(18) 0.28810(8) 0.38592(10) 0.0172(5) Uani 1 1 d . . .
O10B O 0.67030(17) 0.31688(8) 0.33115(10) 0.0136(5) Uani 1 1 d . . .
O10C O 0.70302(18) 0.27985(8) 0.43520(10) 0.0177(5) Uani 1 1 d . . .
N11 N 0.4557(2) 0.34228(10) 0.21581(15) 0.0194(6) Uani 1 1 d . . .
O11A O 0.46241(19) 0.35633(9) 0.15573(11) 0.0268(6) Uani 1 1 d . . .
O11B O 0.46809(17) 0.38092(8) 0.26341(10) 0.0173(5) Uani 1 1 d . . .
O11C O 0.43945(18) 0.28862(8) 0.23069(10) 0.0166(5) Uani 1 1 d . . .
N12 N 0.4507(2) 0.17296(11) 0.31847(13) 0.0184(6) Uani 1 1 d . . .
O12A O 0.44457(18) 0.11955(8) 0.30380(11) 0.0257(6) Uani 1 1 d . . .
O12B O 0.55040(17) 0.20024(8) 0.33350(10) 0.0164(5) Uani 1 1 d . . .
O12C O 0.35811(17) 0.20343(8) 0.31994(10) 0.0156(5) Uani 1 1 d . . .
N13 N 0.3768(2) 0.24189(10) 0.47658(13) 0.0167(6) Uani 1 1 d . . .
O13A O 0.34195(19) 0.22581(9) 0.52747(11) 0.0232(5) Uani 1 1 d . . .
O13B O 0.47719(18) 0.22582(8) 0.46869(10) 0.0187(5) Uani 1 1 d . . .
O13C O 0.31336(18) 0.27598(8) 0.43067(10) 0.0167(5) Uani 1 1 d . . .
N14 N 0.2423(2) 0.36793(12) 0.33912(13) 0.0188(6) Uani 1 1 d . . .
O14A O 0.14137(19) 0.38633(10) 0.33753(11) 0.0342(6) Uani 1 1 d . . .
O14B O 0.25796(17) 0.32492(9) 0.30082(10) 0.0199(5) Uani 1 1 d . . .
O14C O 0.33494(18) 0.39045(8) 0.37987(10) 0.0168(5) Uani 1 1 d . . .
N15 N 0.5569(2) 0.39651(11) 0.47637(14) 0.0169(6) Uani 1 1 d . . .
O15A O 0.56456(18) 0.43861(9) 0.51662(11) 0.0220(5) Uani 1 1 d . . .
O15B O 0.57453(17) 0.40293(8) 0.41560(11) 0.0160(5) Uani 1 1 d . . .
O15C O 0.52973(17) 0.34408(8) 0.49197(10) 0.0155(5) Uani 1 1 d . . .
C1X C 0.5695(3) 0.46806(14) 0.08967(16) 0.0281(9) Uani 1 1 d . . .
H1X1 H 0.6034 0.5055 0.0783 0.042 Uiso 1 1 calc R . .
H1X2 H 0.4852 0.4657 0.0641 0.042 Uiso 1 1 calc R . .
H1X3 H 0.6128 0.4345 0.0764 0.042 Uiso 1 1 calc R . .
O1X O 0.58001(19) 0.46576(8) 0.16321(11) 0.0222(5) Uani 1 1 d . . .
H1X H 0.5482 0.4344 0.1727 0.033 Uiso 1 1 calc R . .

loop_
_atom_site_aniso_label
_atom_site_aniso_U_11
_atom_site_aniso_U_22
_atom_site_aniso_U_33
_atom_site_aniso_U_23
_atom_site_aniso_U_13
_atom_site_aniso_U_12
Pr1 0.01022(10) 0.01021(7) 0.01044(10) -0.00064(7) 0.00348(7) -0.00081(8)
C1 0.0134(18) 0.0145(13) 0.021(2) 0.0067(14) -0.0032(15) -0.0002(14)
C2 0.021(2) 0.0153(14) 0.0107(18) 0.0030(13) 0.0015(15) -0.0062(14)
C3 0.0147(18) 0.0100(13) 0.0104(18) 0.0027(12) 0.0061(14) -0.0040(12)
C4 0.0162(19) 0.0122(13) 0.0129(19) -0.0038(12) 0.0057(15) -0.0034(13)
C5 0.0089(18) 0.0103(13) 0.0144(19) -0.0006(12) 0.0007(14) -0.0034(12)
C6 0.0114(18) 0.0116(13) 0.0135(18) -0.0005(12) 0.0039(14) 0.0016(12)
C7 0.0146(19) 0.0151(14) 0.0156(19) -0.0037(13) 0.0024(15) -0.0073(13)
C8 0.019(2) 0.0205(15) 0.016(2) -0.0023(14) 0.0037(16) -0.0128(14)
C9 0.0127(18) 0.0153(14) 0.0140(19) -0.0032(13) 0.0026(15) -0.0031(13)
C10 0.0091(18) 0.0130(13) 0.0086(18) 0.0009(12) 0.0003(14) -0.0020(12)
C11 0.0111(18) 0.0158(14) 0.0100(18) -0.0032(12) 0.0051(14) 0.0002(13)
C12 0.0102(18) 0.0098(12) 0.0112(18) 0.0025(12) 0.0042(14) 0.0051(12)
C13 0.0135(19) 0.0164(14) 0.017(2) 0.0037(13) 0.0086(15) -0.0004(13)
C14 0.025(2) 0.0203(15) 0.0124(19) -0.0013(15) 0.0084(16) 0.0037(16)
C15 0.021(2) 0.0168(14) 0.0062(18) -0.0003(12) -0.0013(15) 0.0038(14)
C16 0.0099(18) 0.0105(13) 0.0136(19) -0.0017(12) 0.0001(15) 0.0029(12)
C17 0.0119(18) 0.0135(14) 0.0122(18) -0.0030(12) 0.0010(14) 0.0009(13)
C18 0.0100(18) 0.0156(14) 0.0169(19) 0.0030(13) 0.0040(15) 0.0024(13)
C19 0.0107(19) 0.0263(16) 0.0134(19) -0.0055(14) -0.0013(15) 0.0057(14)
C20 0.023(2) 0.0347(19) 0.014(2) -0.0018(16) -0.0003(17) 0.0104(16)
C21 0.023(2) 0.0249(16) 0.017(2) 0.0023(14) 0.0034(16) 0.0101(15)
C22 0.021(2) 0.0177(15) 0.0137(19) 0.0010(13) 0.0057(15) 0.0069(14)
C23 0.0121(19) 0.0183(14) 0.0100(18) -0.0015(13) 0.0018(14) 0.0007(13)
C24 0.0136(19) 0.0163(14) 0.0109(19) -0.0032(12) 0.0001(14) 0.0019(13)
C25 0.0108(19) 0.0178(14) 0.0064(18) -0.0035(12) -0.0043(14) 0.0028(13)
C26 0.016(2) 0.0226(16) 0.0134(19) -0.0054(14) 0.0000(15) 0.0004(14)
C27 0.0113(19) 0.0271(17) 0.022(2) -0.0046(15) 0.0092(16) -0.0013(15)
C28 0.014(2) 0.0251(17) 0.021(2) -0.0001(14) 0.0083(16) -0.0085(14)
C29 0.0103(19) 0.0201(15) 0.0112(19) -0.0015(13) 0.0026(15) -0.0035(13)
C30 0.024(2) 0.0197(15) 0.022(2) 0.0017(14) 0.0125(17) -0.0014(15)
C31 0.0165(19) 0.0150(14) 0.0155(19) 0.0015(12) 0.0054(15) -0.0052(13)
C32 0.0135(19) 0.0179(14) 0.018(2) 0.0040(13) 0.0055(15) -0.0045(13)
C33 0.022(2) 0.0162(15) 0.021(2) 0.0031(14) 0.0031(16) -0.0044(14)
C34 0.026(2) 0.0112(13) 0.017(2) 0.0036(13) 0.0096(16) -0.0002(14)
C35 0.021(2) 0.0137(14) 0.018(2) -0.0004(13) 0.0085(16) -0.0003(13)
C36 0.0118(18) 0.0112(13) 0.0118(18) 0.0022(12) 0.0021(14) 0.0003(12)
C37 0.0138(19) 0.0129(13) 0.0161(19) -0.0030(13) 0.0061(15) -0.0012(13)
C38 0.0163(18) 0.0081(13) 0.0111(17) -0.0003(12) 0.0052(14) -0.0040(12)
C39 0.0083(18) 0.0115(13) 0.021(2) 0.0015(13) 0.0014(15) 0.0007(12)
N1 0.0104(15) 0.0082(10) 0.0129(15) 0.0000(10) 0.0040(12) -0.0003(10)
N2 0.0069(14) 0.0142(11) 0.0120(15) -0.0003(10) 0.0064(11) 0.0005(10)
N3 0.0090(15) 0.0123(11) 0.0102(15) 0.0000(10) 0.0022(11) 0.0001(10)
N4 0.0107(14) 0.0114(10) 0.0085(14) 0.0035(11) 0.0028(11) 0.0018(11)
N5 0.0104(15) 0.0147(12) 0.0148(15) -0.0007(10) 0.0061(12) -0.0045(10)
N6 0.0141(16) 0.0125(11) 0.0083(15) -0.0012(10) 0.0051(12) -0.0039(10)
N7 0.0087(15) 0.0143(12) 0.0084(15) -0.0003(10) 0.0006(11) 0.0006(11)
N8 0.0138(16) 0.0150(12) 0.0273(17) 0.0028(11) 0.0089(13) 0.0020(11)
N9 0.0141(15) 0.0122(11) 0.0030(14) -0.0003(10) 0.0024(11) -0.0041(11)
Pr2 0.01130(10) 0.01305(7) 0.01095(10) -0.00037(7) 0.00372(8) -0.00039(8)
N10 0.0196(17) 0.0104(12) 0.0157(16) -0.0071(11) 0.0058(14) -0.0018(12)
O10A 0.0079(12) 0.0248(11) 0.0200(13) -0.0035(9) 0.0055(10) 0.0024(9)
O10B 0.0103(12) 0.0199(11) 0.0082(12) 0.0022(9) -0.0019(9) 0.0022(9)
O10C 0.0189(14) 0.0240(11) 0.0127(13) 0.0005(9) 0.0089(10) -0.0013(9)
N11 0.0166(16) 0.0193(13) 0.0218(18) 0.0024(13) 0.0041(13) 0.0058(13)
O11A 0.0459(16) 0.0275(12) 0.0099(13) 0.0050(10) 0.0122(11) 0.0010(11)
O11B 0.0243(14) 0.0162(10) 0.0118(13) -0.0037(9) 0.0057(10) 0.0014(9)
O11C 0.0206(13) 0.0145(10) 0.0163(13) 0.0026(9) 0.0077(10) -0.0007(9)
N12 0.0212(18) 0.0211(14) 0.0126(16) -0.0005(12) 0.0038(13) -0.0007(13)
O12A 0.0268(14) 0.0128(10) 0.0409(16) -0.0085(10) 0.0151(12) -0.0041(9)
O12B 0.0104(12) 0.0167(10) 0.0220(13) 0.0001(10) 0.0042(10) -0.0031(10)
O12C 0.0122(12) 0.0190(10) 0.0176(13) -0.0004(10) 0.0073(10) 0.0010(10)
N13 0.0220(18) 0.0141(12) 0.0133(17) -0.0034(11) 0.0035(14) -0.0063(12)
O13A 0.0275(15) 0.0346(13) 0.0108(13) 0.0047(10) 0.0112(11) -0.0010(11)
O13B 0.0190(14) 0.0208(11) 0.0171(13) 0.0004(9) 0.0064(11) 0.0020(10)
O13C 0.0162(13) 0.0205(11) 0.0138(13) 0.0051(9) 0.0043(10) 0.0028(9)
N14 0.0175(17) 0.0269(14) 0.0131(16) 0.0050(13) 0.0058(13) 0.0037(14)
O14A 0.0133(14) 0.0591(16) 0.0308(16) -0.0041(13) 0.0066(12) 0.0169(12)
O14B 0.0184(14) 0.0259(12) 0.0157(14) -0.0061(10) 0.0049(11) 0.0020(10)
O14C 0.0168(14) 0.0191(10) 0.0136(13) -0.0019(9) 0.0027(10) -0.0001(10)
N15 0.0095(16) 0.0213(14) 0.0183(18) -0.0035(12) 0.0006(13) -0.0017(12)
O15A 0.0238(14) 0.0219(11) 0.0215(14) -0.0132(10) 0.0082(11) -0.0063(10)
O15B 0.0192(13) 0.0194(10) 0.0125(13) -0.0036(9) 0.0097(11) -0.0050(9)
O15C 0.0143(13) 0.0149(10) 0.0179(13) -0.0016(9) 0.0051(10) -0.0020(9)
C1X 0.034(2) 0.0316(19) 0.022(2) -0.0072(16) 0.0146(18) -0.0063(17)
O1X 0.0258(15) 0.0196(11) 0.0228(14) -0.0051(10) 0.0094(11) -0.0030(10)

loop_
_atom_type_symbol
_atom_type_description
_atom_type_scat_dispersion_real
_atom_type_scat_dispersion_imag
_atom_type_scat_source
C C 0.0033 0.0016 'International Tables Vol C Tables 4.2.6.8 and 6.1.1.4'
H H 0.0000 0.0000 'International Tables Vol C Tables 4.2.6.8 and 6.1.1.4'
N N 0.0061 0.0033 'International Tables Vol C Tables 4.2.6.8 and 6.1.1.4'
O O 0.0106 0.0060 'International Tables Vol C Tables 4.2.6.8 and 6.1.1.4'
Pr Pr -0.2180 2.8214 'International Tables Vol C Tables 4.2.6.8 and 6.1.1.4'

loop_
_geom_angle_atom_site_label_1
_geom_angle_atom_site_label_2
_geom_angle_atom_site_label_3
_geom_angle
_geom_angle_site_symmetry_1
_geom_angle_site_symmetry_3
_geom_angle_publ_flag
N7 Pr1 N1 118.16(7) . . ?
N7 Pr1 N4 139.89(7) . . ?
N1 Pr1 N4 101.95(7) . . ?
N7 Pr1 N8 64.11(7) . . ?
N1 Pr1 N8 79.86(7) . . ?
N4 Pr1 N8 127.36(7) . . ?
N7 Pr1 N3 128.17(7) . . ?
N1 Pr1 N3 73.12(7) . . ?
N4 Pr1 N3 62.14(7) . . ?
N8 Pr1 N3 152.91(7) . . ?
N7 Pr1 N5 80.89(7) . . ?
N1 Pr1 N5 151.87(7) . . ?
N4 Pr1 N5 61.86(7) . . ?
N8 Pr1 N5 92.06(7) . . ?
N3 Pr1 N5 112.79(7) . . ?
N7 Pr1 N6 61.32(7) . . ?
N1 Pr1 N6 141.34(7) . . ?
N4 Pr1 N6 88.09(7) . . ?
N8 Pr1 N6 123.04(7) . . ?
N3 Pr1 N6 79.33(7) . . ?
N5 Pr1 N6 64.82(7) . . ?
N7 Pr1 N2 76.27(7) . . ?
N1 Pr1 N2 62.06(7) . . ?
N4 Pr1 N2 127.70(7) . . ?
N8 Pr1 N2 100.02(7) . . ?
N3 Pr1 N2 65.56(7) . . ?
N5 Pr1 N2 146.04(7) . . ?
N6 Pr1 N2 82.15(7) . . ?
N7 Pr1 N9 127.94(7) . . ?
N1 Pr1 N9 60.31(7) . . ?
N4 Pr1 N9 70.96(7) . . ?
N8 Pr1 N9 64.75(7) . . ?
N3 Pr1 N9 102.28(7) . . ?
N5 Pr1 N9 91.82(7) . . ?
N6 Pr1 N9 154.48(7) . . ?
N2 Pr1 N9 122.06(7) . . ?
C2 C1 C39 119.6(3) . . ?
C2 C1 H1A 120.2 . . ?
C39 C1 H1A 120.2 . . ?
C1 C2 C3 118.7(3) . . ?
C1 C2 H2A 120.6 . . ?
C3 C2 H2A 120.6 . . ?
N1 C3 C2 122.2(3) . . ?
N1 C3 C4 113.5(2) . . ?
C2 C3 C4 124.3(3) . . ?
N2 C4 C3 110.6(2) . . ?
N2 C4 H4A 109.5 . . ?
C3 C4 H4A 109.5 . . ?
N2 C4 H4B 109.5 . . ?
C3 C4 H4B 109.5 . . ?
H4A C4 H4B 108.1 . . ?
N2 C5 C6 113.3(2) . . ?
N2 C5 C10 113.4(2) . . ?
C6 C5 C10 110.3(2) . . ?
N2 C5 H5A 106.4 . . ?
C6 C5 H5A 106.4 . . ?
C10 C5 H5A 106.4 . . ?
C7 C6 C5 111.4(2) . . ?
C7 C6 H6A 109.3 . . ?
C5 C6 H6A 109.3 . . ?
C7 C6 H6B 109.3 . . ?
C5 C6 H6B 109.3 . . ?
H6A C6 H6B 108.0 . . ?
C6 C7 C8 110.6(2) . . ?
C6 C7 H7A 109.5 . . ?
C8 C7 H7A 109.5 . . ?
C6 C7 H7B 109.5 . . ?
C8 C7 H7B 109.5 . . ?
H7A C7 H7B 108.1 . . ?
C7 C8 C9 110.7(3) . . ?
C7 C8 H8A 109.5 . . ?
C9 C8 H8A 109.5 . . ?
C7 C8 H8B 109.5 . . ?
C9 C8 H8B 109.5 . . ?
H8A C8 H8B 108.1 . . ?
C8 C9 C10 112.5(2) . . ?
C8 C9 H9A 109.1 . . ?
C10 C9 H9A 109.1 . . ?
C8 C9 H9B 109.1 . . ?
C10 C9 H9B 109.1 . . ?
H9A C9 H9B 107.8 . . ?
N3 C10 C5 110.0(2) . . ?
N3 C10 C9 112.3(2) . . ?
C5 C10 C9 108.8(2) . . ?
N3 C10 H10 108.6 . . ?
C5 C10 H10 108.6 . . ?
C9 C10 H10 108.6 . . ?
N3 C11 C12 111.4(2) . . ?
N3 C11 H11A 109.3 . . ?
C12 C11 H11A 109.3 . . ?
N3 C11 H11B 109.3 . . ?
C12 C11 H11B 109.3 . . ?
H11A C11 H11B 108.0 . . ?
N4 C12 C13 121.8(3) . . ?
N4 C12 C11 117.1(3) . . ?
C13 C12 C11 121.1(3) . . ?
C14 C13 C12 119.0(3) . . ?
C14 C13 H13 120.5 . . ?
C12 C13 H13 120.5 . . ?
C13 C14 C15 119.9(3) . . ?
C13 C14 H14 120.0 . . ?
C15 C14 H14 120.0 . . ?
C14 C15 C16 118.8(3) . . ?
C14 C15 H15 120.6 . . ?
C16 C15 H15 120.6 . . ?
N4 C16 C15 121.5(3) . . ?
N4 C16 C17 115.4(3) . . ?
C15 C16 C17 123.1(3) . . ?
N5 C17 C16 109.3(2) . . ?
N5 C17 H17A 109.8 . . ?
C16 C17 H17A 109.8 . . ?
N5 C17 H17B 109.8 . . ?
C16 C17 H17B 109.8 . . ?
H17A C17 H17B 108.3 . . ?
N5 C18 C23 109.9(2) . . ?
N5 C18 C19 112.1(2) . . ?
C23 C18 C19 111.7(2) . . ?
N5 C18 H18 107.6 . . ?
C23 C18 H18 107.6 . . ?
C19 C18 H18 107.6 . . ?
C20 C19 C18 111.8(2) . . ?
C20 C19 H19A 109.3 . . ?
C18 C19 H19A 109.3 . . ?
C20 C19 H19B 109.3 . . ?
C18 C19 H19B 109.3 . . ?
H19A C19 H19B 107.9 . . ?
C21 C20 C19 110.9(3) . . ?
C21 C20 H20A 109.5 . . ?
C19 C20 H20A 109.5 . . ?
C21 C20 H20B 109.5 . . ?
C19 C20 H20B 109.5 . . ?
H20A C20 H20B 108.0 . . ?
C20 C21 C22 109.6(3) . . ?
C20 C21 H21A 109.7 . . ?
C22 C21 H21A 109.7 . . ?
C20 C21 H21B 109.7 . . ?
C22 C21 H21B 109.7 . . ?
H21A C21 H21B 108.2 . . ?
C21 C22 C23 112.7(2) . . ?
C21 C22 H22A 109.1 . . ?
C23 C22 H22A 109.1 . . ?
C21 C22 H22B 109.1 . . ?
C23 C22 H22B 109.1 . . ?
H22A C22 H22B 107.8 . . ?
N6 C23 C18 110.2(2) . . ?
N6 C23 C22 112.5(2) . . ?
C18 C23 C22 111.0(2) . . ?
N6 C23 H23 107.6 . . ?
C18 C23 H23 107.6 . . ?
C22 C23 H23 107.6 . . ?
N6 C24 C25 109.3(2) . . ?
N6 C24 H24A 109.8 . . ?
C25 C24 H24A 109.8 . . ?
N6 C24 H24B 109.8 . . ?
C25 C24 H24B 109.8 . . ?
H24A C24 H24B 108.3 . . ?
N7 C25 C26 122.3(3) . . ?
N7 C25 C24 115.9(3) . . ?
C26 C25 C24 121.7(3) . . ?
C25 C26 C27 119.0(3) . . ?
C25 C26 H26 120.5 . . ?
C27 C26 H26 120.5 . . ?
C28 C27 C26 119.1(3) . . ?
C28 C27 H27 120.5 . . ?
C26 C27 H27 120.5 . . ?
C27 C28 C29 119.2(3) . . ?
C27 C28 H28 120.4 . . ?
C29 C28 H28 120.4 . . ?
N7 C29 C28 122.4(3) . . ?
N7 C29 C30 117.8(3) . . ?
C28 C29 C30 119.6(3) . . ?
N8 C30 C29 114.5(2) . . ?
N8 C30 H30A 108.6 . . ?
C29 C30 H30A 108.6 . . ?
N8 C30 H30B 108.6 . . ?
C29 C30 H30B 108.6 . . ?
H30A C30 H30B 107.6 . . ?
N8 C31 C36 107.9(2) . . ?
N8 C31 C32 112.5(2) . . ?
C36 C31 C32 112.3(2) . . ?
N8 C31 H31 108.0 . . ?
C36 C31 H31 108.0 . . ?
C32 C31 H31 108.0 . . ?
C33 C32 C31 113.4(2) . . ?
C33 C32 H32A 108.9 . . ?
C31 C32 H32A 108.9 . . ?
C33 C32 H32B 108.9 . . ?
C31 C32 H32B 108.9 . . ?
H32A C32 H32B 107.7 . . ?
C34 C33 C32 111.6(2) . . ?
C34 C33 H33A 109.3 . . ?
C32 C33 H33A 109.3 . . ?
C34 C33 H33B 109.3 . . ?
C32 C33 H33B 109.3 . . ?
H33A C33 H33B 108.0 . . ?
C33 C34 C35 109.5(2) . . ?
C33 C34 H34A 109.8 . . ?
C35 C34 H34A 109.8 . . ?
C33 C34 H34B 109.8 . . ?
C35 C34 H34B 109.8 . . ?
H34A C34 H34B 108.2 . . ?
C36 C35 C34 110.9(2) . . ?
C36 C35 H35A 109.5 . . ?
C34 C35 H35A 109.5 . . ?
C36 C35 H35B 109.5 . . ?
C34 C35 H35B 109.5 . . ?
H35A C35 H35B 108.0 . . ?
N9 C36 C35 113.1(2) . . ?
N9 C36 C31 109.6(2) . . ?
C35 C36 C31 111.8(2) . . ?
N9 C36 H36 107.3 . . ?
C35 C36 H36 107.3 . . ?
C31 C36 H36 107.3 . . ?
N9 C37 C38 110.0(2) . . ?
N9 C37 H37A 109.7 . . ?
C38 C37 H37A 109.7 . . ?
N9 C37 H37B 109.7 . . ?
C38 C37 H37B 109.7 . . ?
H37A C37 H37B 108.2 . . ?
N1 C38 C39 122.4(3) . . ?
N1 C38 C37 114.6(2) . . ?
C39 C38 C37 122.9(3) . . ?
C38 C39 C1 118.8(3) . . ?
C38 C39 H39 120.6 . . ?
C1 C39 H39 120.6 . . ?
C38 N1 C3 118.3(2) . . ?
C38 N1 Pr1 120.62(18) . . ?
C3 N1 Pr1 120.90(18) . . ?
C4 N2 C5 115.0(2) . . ?
C4 N2 Pr1 106.09(15) . . ?
C5 N2 Pr1 114.74(16) . . ?
C4 N2 H2 106.8 . . ?
C5 N2 H2 106.8 . . ?
Pr1 N2 H2 106.8 . . ?
C11 N3 C10 111.4(2) . . ?
C11 N3 Pr1 113.79(16) . . ?
C10 N3 Pr1 116.12(16) . . ?
C11 N3 H3 104.7 . . ?
C10 N3 H3 104.7 . . ?
Pr1 N3 H3 104.7 . . ?
C12 N4 C16 118.9(2) . . ?
C12 N4 Pr1 122.04(18) . . ?
C16 N4 Pr1 119.04(19) . . ?
C17 N5 C18 111.0(2) . . ?
C17 N5 Pr1 106.26(16) . . ?
C18 N5 Pr1 113.21(15) . . ?
C17 N5 H5 108.8 . . ?
C18 N5 H5 108.8 . . ?
Pr1 N5 H5 108.8 . . ?
C24 N6 C23 109.8(2) . . ?
C24 N6 Pr1 107.98(16) . . ?
C23 N6 Pr1 115.71(15) . . ?
C24 N6 H6 107.7 . . ?
C23 N6 H6 107.7 . . ?
Pr1 N6 H6 107.7 . . ?
C29 N7 C25 118.0(3) . . ?
C29 N7 Pr1 121.66(18) . . ?
C25 N7 Pr1 120.30(19) . . ?
C30 N8 C31 111.8(2) . . ?
C30 N8 Pr1 115.75(16) . . ?
C31 N8 Pr1 115.09(17) . . ?
C30 N8 H8 104.1 . . ?
C31 N8 H8 104.1 . . ?
Pr1 N8 H8 104.1 . . ?
C37 N9 C36 109.7(2) . . ?
C37 N9 Pr1 106.94(14) . . ?
C36 N9 Pr1 114.07(15) . . ?
C37 N9 H9 108.7 . . ?
C36 N9 H9 108.7 . . ?
Pr1 N9 H9 108.7 . . ?
O10B Pr2 O15C 102.17(7) . . ?
O10B Pr2 O14B 130.75(6) . . ?
O15C Pr2 O14B 112.46(7) . . ?
O10B Pr2 O13C 165.76(6) . . ?
O15C Pr2 O13C 68.90(6) . . ?
O14B Pr2 O13C 63.47(7) . . ?
O10B Pr2 O15B 69.92(6) . . ?
O15C Pr2 O15B 49.73(6) . . ?
O14B Pr2 O15B 107.43(6) . . ?
O13C Pr2 O15B 108.98(6) . . ?
O10B Pr2 O12B 70.26(6) . . ?
O15C Pr2 O12B 123.63(6) . . ?
O14B Pr2 O12B 112.99(6) . . ?
O13C Pr2 O12B 104.81(6) . . ?
O15B Pr2 O12B 135.68(6) . . ?
O10B Pr2 O14C 123.37(6) . . ?
O15C Pr2 O14C 68.52(6) . . ?
O14B Pr2 O14C 49.30(6) . . ?
O13C Pr2 O14C 64.86(6) . . ?
O15B Pr2 O14C 62.36(6) . . ?
O12B Pr2 O14C 161.65(6) . . ?
O10B Pr2 O11C 69.30(7) . . ?
O15C Pr2 O11C 164.38(6) . . ?
O14B Pr2 O11C 68.17(7) . . ?
O13C Pr2 O11C 121.92(7) . . ?
O15B Pr2 O11C 114.70(6) . . ?
O12B Pr2 O11C 66.98(6) . . ?
O14C Pr2 O11C 104.56(6) . . ?
O10B Pr2 O13B 117.55(6) . . ?
O15C Pr2 O13B 63.25(6) . . ?
O14B Pr2 O13B 109.09(7) . . ?
O13C Pr2 O13B 48.88(6) . . ?
O15B Pr2 O13B 111.52(7) . . ?
O12B Pr2 O13B 71.65(6) . . ?
O14C Pr2 O13B 107.29(7) . . ?
O11C Pr2 O13B 132.10(6) . . ?
O10B Pr2 O12C 114.74(6) . . ?
O15C Pr2 O12C 128.31(6) . . ?
O14B Pr2 O12C 68.75(6) . . ?
O13C Pr2 O12C 66.86(6) . . ?
O15B Pr2 O12C 175.17(6) . . ?
O12B Pr2 O12C 49.05(6) . . ?
O14C Pr2 O12C 113.01(6) . . ?
O11C Pr2 O12C 67.08(6) . . ?
O13B Pr2 O12C 67.92(6) . . ?
O10B Pr2 O10C 48.71(6) . . ?
O15C Pr2 O10C 67.75(7) . . ?
O14B Pr2 O10C 179.42(7) . . ?
O13C Pr2 O10C 117.09(6) . . ?
O15B Pr2 O10C 72.27(6) . . ?
O12B Pr2 O10C 67.14(6) . . ?
O14C Pr2 O10C 130.62(6) . . ?
O11C Pr2 O10C 111.47(7) . . ?
O13B Pr2 O10C 71.49(7) . . ?
O12C Pr2 O10C 111.58(6) . . ?
O10B Pr2 O11B 63.89(6) . . ?
O15C Pr2 O11B 116.78(6) . . ?
O14B Pr2 O11B 69.51(6) . . ?
O13C Pr2 O11B 129.69(6) . . ?
O15B Pr2 O11B 68.83(6) . . ?
O12B Pr2 O11B 109.14(6) . . ?
O14C Pr2 O11B 71.57(6) . . ?
O11C Pr2 O11B 47.97(6) . . ?
O13B Pr2 O11B 178.56(6) . . ?
O12C Pr2 O11B 111.61(6) . . ?
O10C Pr2 O11B 109.90(6) . . ?
O10A N10 O10C 122.3(2) . . ?
O10A N10 O10B 120.7(2) . . ?
O10C N10 O10B 117.0(3) . . ?
N10 O10B Pr2 99.65(17) . . ?
N10 O10C Pr2 94.35(16) . . ?
O11A N11 O11B 121.0(2) . . ?
O11A N11 O11C 120.7(3) . . ?
O11B N11 O11C 118.3(3) . . ?
N11 O11B Pr2 95.58(16) . . ?
N11 O11C Pr2 97.66(17) . . ?
O12A N12 O12B 121.1(3) . . ?
O12A N12 O12C 121.8(3) . . ?
O12B N12 O12C 117.0(2) . . ?
N12 O12B Pr2 98.07(15) . . ?
N12 O12C Pr2 95.62(15) . . ?
O13A N13 O13B 121.7(3) . . ?
O13A N13 O13C 120.7(3) . . ?
O13B N13 O13C 117.6(3) . . ?
N13 O13B Pr2 94.87(15) . . ?
N13 O13C Pr2 97.35(17) . . ?
O14A N14 O14C 121.6(3) . . ?
O14A N14 O14B 121.4(3) . . ?
O14C N14 O14B 117.0(2) . . ?
O14A N14 Pr2 166.48(19) . . ?
O14C N14 Pr2 60.24(14) . . ?
O14B N14 Pr2 58.39(14) . . ?
N14 O14B Pr2 96.76(16) . . ?
N14 O14C Pr2 94.84(16) . . ?
O15A N15 O15C 122.2(3) . . ?
O15A N15 O15B 121.6(2) . . ?
O15C N15 O15B 116.2(2) . . ?
O15A N15 Pr2 166.01(19) . . ?
O15C N15 Pr2 58.36(14) . . ?
O15B N15 Pr2 59.74(13) . . ?
N15 O15B Pr2 95.03(15) . . ?
N15 O15C Pr2 96.60(17) . . ?
O1X C1X H1X1 109.5 . . ?
O1X C1X H1X2 109.5 . . ?
H1X1 C1X H1X2 109.5 . . ?
O1X C1X H1X3 109.5 . . ?
H1X1 C1X H1X3 109.5 . . ?
H1X2 C1X H1X3 109.5 . . ?
C1X O1X H1X 109.5 . . ?

loop_
_geom_bond_atom_site_label_1
_geom_bond_atom_site_label_2
_geom_bond_distance
_geom_bond_site_symmetry_2
_geom_bond_publ_flag
Pr1 N7 2.607(2) . ?
Pr1 N1 2.629(2) . ?
Pr1 N4 2.633(2) . ?
Pr1 N8 2.645(2) . ?
Pr1 N3 2.660(2) . ?
Pr1 N5 2.689(2) . ?
Pr1 N6 2.696(2) . ?
Pr1 N2 2.699(2) . ?
Pr1 N9 2.705(2) . ?
C1 C2 1.378(4) . ?
C1 C39 1.387(4) . ?
C1 H1A 0.9500 . ?
C2 C3 1.385(4) . ?
C2 H2A 0.9500 . ?
C3 N1 1.352(3) . ?
C3 C4 1.495(4) . ?
C4 N2 1.481(3) . ?
C4 H4A 0.9900 . ?
C4 H4B 0.9900 . ?
C5 N2 1.508(3) . ?
C5 C6 1.527(4) . ?
C5 C10 1.534(4) . ?
C5 H5A 1.0000 . ?
C6 C7 1.514(3) . ?
C6 H6A 0.9900 . ?
C6 H6B 0.9900 . ?
C7 C8 1.525(4) . ?
C7 H7A 0.9900 . ?
C7 H7B 0.9900 . ?
C8 C9 1.527(4) . ?
C8 H8A 0.9900 . ?
C8 H8B 0.9900 . ?
C9 C10 1.539(3) . ?
C9 H9A 0.9900 . ?
C9 H9B 0.9900 . ?
C10 N3 1.492(3) . ?
C10 H10 1.0000 . ?
C11 N3 1.491(3) . ?
C11 C12 1.503(4) . ?
C11 H11A 0.9900 . ?
C11 H11B 0.9900 . ?
C12 N4 1.339(3) . ?
C12 C13 1.390(4) . ?
C13 C14 1.370(4) . ?
C13 H13 0.9500 . ?
C14 C15 1.379(4) . ?
C14 H14 0.9500 . ?
C15 C16 1.384(4) . ?
C15 H15 0.9500 . ?
C16 N4 1.360(3) . ?
C16 C17 1.507(4) . ?
C17 N5 1.484(3) . ?
C17 H17A 0.9900 . ?
C17 H17B 0.9900 . ?
C18 N5 1.502(3) . ?
C18 C23 1.518(4) . ?
C18 C19 1.539(4) . ?
C18 H18 1.0000 . ?
C19 C20 1.522(4) . ?
C19 H19A 0.9900 . ?
C19 H19B 0.9900 . ?
C20 C21 1.519(4) . ?
C20 H20A 0.9900 . ?
C20 H20B 0.9900 . ?
C21 C22 1.530(4) . ?
C21 H21A 0.9900 . ?
C21 H21B 0.9900 . ?
C22 C23 1.533(4) . ?
C22 H22A 0.9900 . ?
C22 H22B 0.9900 . ?
C23 N6 1.496(3) . ?
C23 H23 1.0000 . ?
C24 N6 1.482(3) . ?
C24 C25 1.495(4) . ?
C24 H24A 0.9900 . ?
C24 H24B 0.9900 . ?
C25 N7 1.362(3) . ?
C25 C26 1.375(4) . ?
C26 C27 1.388(4) . ?
C26 H26 0.9500 . ?
C27 C28 1.378(4) . ?
C27 H27 0.9500 . ?
C28 C29 1.383(4) . ?
C28 H28 0.9500 . ?
C29 N7 1.343(3) . ?
C29 C30 1.499(4) . ?
C30 N8 1.462(3) . ?
C30 H30A 0.9900 . ?
C30 H30B 0.9900 . ?
C31 N8 1.507(3) . ?
C31 C36 1.522(4) . ?
C31 C32 1.544(3) . ?
C31 H31 1.0000 . ?
C32 C33 1.528(4) . ?
C32 H32A 0.9900 . ?
C32 H32B 0.9900 . ?
C33 C34 1.506(4) . ?
C33 H33A 0.9900 . ?
C33 H33B 0.9900 . ?
C34 C35 1.523(4) . ?
C34 H34A 0.9900 . ?
C34 H34B 0.9900 . ?
C35 C36 1.520(3) . ?
C35 H35A 0.9900 . ?
C35 H35B 0.9900 . ?
C36 N9 1.498(3) . ?
C36 H36 1.0000 . ?
C37 N9 1.487(3) . ?
C37 C38 1.498(4) . ?
C37 H37A 0.9900 . ?
C37 H37B 0.9900 . ?
C38 N1 1.350(3) . ?
C38 C39 1.378(4) . ?
C39 H39 0.9500 . ?
N2 H2 0.9300 . ?
N3 H3 0.9300 . ?
N5 H5 0.9300 . ?
N6 H6 0.9300 . ?
N8 H8 0.9300 . ?
N9 H9 0.9300 . ?
Pr2 O10B 2.562(2) . ?
Pr2 O15C 2.569(2) . ?
Pr2 O14B 2.576(2) . ?
Pr2 O13C 2.595(2) . ?
Pr2 O15B 2.5993(19) . ?
Pr2 O12B 2.601(2) . ?
Pr2 O14C 2.617(2) . ?
Pr2 O11C 2.647(2) . ?
Pr2 O13B 2.648(2) . ?
Pr2 O12C 2.6483(19) . ?
Pr2 O10C 2.683(2) . ?
Pr2 O11B 2.6920(19) . ?
N10 O10A 1.242(3) . ?
N10 O10C 1.261(3) . ?
N10 O10B 1.280(3) . ?
N11 O11A 1.255(3) . ?
N11 O11B 1.263(3) . ?
N11 O11C 1.266(3) . ?
N12 O12A 1.232(3) . ?
N12 O12B 1.274(3) . ?
N12 O12C 1.281(3) . ?
N13 O13A 1.236(3) . ?
N13 O13B 1.268(3) . ?
N13 O13C 1.268(3) . ?
N14 O14A 1.235(3) . ?
N14 O14C 1.270(3) . ?
N14 O14B 1.271(3) . ?
N15 O15A 1.226(3) . ?
N15 O15C 1.277(3) . ?
N15 O15B 1.283(3) . ?
C1X O1X 1.434(3) . ?
C1X H1X1 0.9800 . ?
C1X H1X2 0.9800 . ?
C1X H1X3 0.9800 . ?
O1X H1X 0.8400 . ?

loop_
_geom_hbond_atom_site_label_D
_geom_hbond_atom_site_label_H
_geom_hbond_atom_site_label_A
_geom_hbond_distance_DH
_geom_hbond_distance_HA
_geom_hbond_distance_DA
_geom_hbond_angle_DHA
_geom_hbond_site_symmetry_A
O1X H1X O11A 0.84 2.00 2.796(3) 157.9 .
O1X H1X O11B 0.84 2.53 3.259(3) 145.2 .
N2 H2 O15A 0.93 2.49 3.245(3) 138.7 4_665
N3 H3 O1X 0.93 2.18 3.076(3) 161.6 2_645
N5 H5 O12C 0.93 2.22 3.148(3) 171.9 1_655
N6 H6 O1X 0.93 2.20 3.096(3) 161.8 2_645
N8 H8 O13A 0.93 2.37 3.207(3) 150.4 4_665
N9 H9 O10A 0.93 2.26 3.112(3) 152.8 .
C1 H1A O10A 0.95 2.44 3.266(4) 145.0 4_565
C4 H4B O15C 0.99 2.21 3.125(4) 153.1 4_665
C5 H5A O15B 1.00 2.47 3.194(3) 128.6 2_645
C6 H6B O15A 0.99 2.49 3.424(4) 157.2 2_645
C8 H8A O14A 0.99 2.41 3.230(4) 139.7 2_545
C23 H23 O12A 1.00 2.54 3.498(4) 161.4 1_655
C31 H31 O14B 1.00 2.43 3.222(4) 135.4 1_655
C32 H32B O13A 0.99 2.51 3.292(4) 135.6 4_665
C33 H33A O14A 0.99 2.42 3.319(4) 151.1 1_655
C36 H36 O13A 1.00 2.37 3.225(4) 143.5 4_665
C37 H37A O10B 0.99 2.39 3.059(3) 124.0 .

loop_
_geom_torsion_atom_site_label_1
_geom_torsion_atom_site_label_2
_geom_torsion_atom_site_label_3
_geom_torsion_atom_site_label_4
_geom_torsion
_geom_torsion_site_symmetry_1
_geom_torsion_site_symmetry_2
_geom_torsion_site_symmetry_3
_geom_torsion_site_symmetry_4
_geom_torsion_publ_flag
C39 C1 C2 C3 1.7(4) . . . . ?
C1 C2 C3 N1 -1.3(4) . . . . ?
C1 C2 C3 C4 -179.9(2) . . . . ?
N1 C3 C4 N2 44.7(3) . . . . ?
C2 C3 C4 N2 -136.6(3) . . . . ?
N2 C5 C6 C7 172.4(2) . . . . ?
C10 C5 C6 C7 -59.2(3) . . . . ?
C5 C6 C7 C8 57.4(3) . . . . ?
C6 C7 C8 C9 -54.8(3) . . . . ?
C7 C8 C9 C10 55.5(3) . . . . ?
N2 C5 C10 N3 -51.0(3) . . . . ?
C6 C5 C10 N3 -179.4(2) . . . . ?
N2 C5 C10 C9 -174.4(2) . . . . ?
C6 C5 C10 C9 57.2(3) . . . . ?
C8 C9 C10 N3 -178.4(2) . . . . ?
C8 C9 C10 C5 -56.4(3) . . . . ?
N3 C11 C12 N4 27.0(3) . . . . ?
N3 C11 C12 C13 -154.0(2) . . . . ?
N4 C12 C13 C14 -1.2(4) . . . . ?
C11 C12 C13 C14 179.9(2) . . . . ?
C12 C13 C14 C15 -0.2(4) . . . . ?
C13 C14 C15 C16 1.6(4) . . . . ?
C14 C15 C16 N4 -1.8(4) . . . . ?
C14 C15 C16 C17 178.4(2) . . . . ?
N4 C16 C17 N5 -39.8(3) . . . . ?
C15 C16 C17 N5 140.0(3) . . . . ?
N5 C18 C19 C20 -177.9(2) . . . . ?
C23 C18 C19 C20 -54.1(3) . . . . ?
C18 C19 C20 C21 56.9(4) . . . . ?
C19 C20 C21 C22 -57.4(3) . . . . ?
C20 C21 C22 C23 56.7(3) . . . . ?
N5 C18 C23 N6 -57.7(3) . . . . ?
C19 C18 C23 N6 177.3(2) . . . . ?
N5 C18 C23 C22 177.0(2) . . . . ?
C19 C18 C23 C22 51.9(3) . . . . ?
C21 C22 C23 N6 -178.3(2) . . . . ?
C21 C22 C23 C18 -54.2(3) . . . . ?
N6 C24 C25 N7 -35.3(3) . . . . ?
N6 C24 C25 C26 143.2(3) . . . . ?
N7 C25 C26 C27 -0.4(4) . . . . ?
C24 C25 C26 C27 -178.8(3) . . . . ?
C25 C26 C27 C28 -0.2(4) . . . . ?
C26 C27 C28 C29 1.5(5) . . . . ?
C27 C28 C29 N7 -2.5(5) . . . . ?
C27 C28 C29 C30 173.2(3) . . . . ?
N7 C29 C30 N8 -24.5(4) . . . . ?
C28 C29 C30 N8 159.6(3) . . . . ?
N8 C31 C32 C33 168.6(2) . . . . ?
C36 C31 C32 C33 46.6(3) . . . . ?
C31 C32 C33 C34 -51.4(3) . . . . ?
C32 C33 C34 C35 58.0(3) . . . . ?
C33 C34 C35 C36 -61.3(3) . . . . ?
C34 C35 C36 N9 -178.5(2) . . . . ?
C34 C35 C36 C31 57.2(3) . . . . ?
N8 C31 C36 N9 60.0(3) . . . . ?
C32 C31 C36 N9 -175.5(2) . . . . ?
N8 C31 C36 C35 -173.8(2) . . . . ?
C32 C31 C36 C35 -49.2(3) . . . . ?
N9 C37 C38 N1 32.9(3) . . . . ?
N9 C37 C38 C39 -144.6(3) . . . . ?
N1 C38 C39 C1 -1.6(4) . . . . ?
C37 C38 C39 C1 175.6(2) . . . . ?
C2 C1 C39 C38 -0.3(4) . . . . ?
C39 C38 N1 C3 2.0(4) . . . . ?
C37 C38 N1 C3 -175.4(2) . . . . ?
C39 C38 N1 Pr1 -173.3(2) . . . . ?
C37 C38 N1 Pr1 9.3(3) . . . . ?
C2 C3 N1 C38 -0.5(4) . . . . ?
C4 C3 N1 C38 178.2(2) . . . . ?
C2 C3 N1 Pr1 174.74(19) . . . . ?
C4 C3 N1 Pr1 -6.5(3) . . . . ?
N7 Pr1 N1 C38 -148.35(18) . . . . ?
N4 Pr1 N1 C38 31.2(2) . . . . ?
N8 Pr1 N1 C38 -95.14(19) . . . . ?
N3 Pr1 N1 C38 86.89(19) . . . . ?
N5 Pr1 N1 C38 -20.0(3) . . . . ?
N6 Pr1 N1 C38 133.32(18) . . . . ?
N2 Pr1 N1 C38 157.7(2) . . . . ?
N9 Pr1 N1 C38 -28.52(17) . . . . ?
N7 Pr1 N1 C3 36.5(2) . . . . ?
N4 Pr1 N1 C3 -143.95(18) . . . . ?
N8 Pr1 N1 C3 89.73(19) . . . . ?
N3 Pr1 N1 C3 -88.24(19) . . . . ?
N5 Pr1 N1 C3 164.84(17) . . . . ?
N6 Pr1 N1 C3 -41.8(2) . . . . ?
N2 Pr1 N1 C3 -17.42(17) . . . . ?
N9 Pr1 N1 C3 156.4(2) . . . . ?
C3 C4 N2 C5 70.4(3) . . . . ?
C3 C4 N2 Pr1 -57.6(2) . . . . ?
C6 C5 N2 C4 37.1(3) . . . . ?
C10 C5 N2 C4 -89.6(3) . . . . ?
C6 C5 N2 Pr1 160.62(17) . . . . ?
C10 C5 N2 Pr1 33.9(3) . . . . ?
N7 Pr1 N2 C4 -95.71(17) . . . . ?
N1 Pr1 N2 C4 37.10(16) . . . . ?
N4 Pr1 N2 C4 120.57(16) . . . . ?
N8 Pr1 N2 C4 -35.68(17) . . . . ?
N3 Pr1 N2 C4 120.20(18) . . . . ?
N5 Pr1 N2 C4 -144.81(16) . . . . ?
N6 Pr1 N2 C4 -158.00(17) . . . . ?
N9 Pr1 N2 C4 30.71(19) . . . . ?
N7 Pr1 N2 C5 136.14(18) . . . . ?
N1 Pr1 N2 C5 -91.05(18) . . . . ?
N4 Pr1 N2 C5 -7.6(2) . . . . ?
N8 Pr1 N2 C5 -163.83(17) . . . . ?
N3 Pr1 N2 C5 -7.94(16) . . . . ?
N5 Pr1 N2 C5 87.0(2) . . . . ?
N6 Pr1 N2 C5 73.86(17) . . . . ?
N9 Pr1 N2 C5 -97.43(17) . . . . ?
C12 C11 N3 C10 -175.0(2) . . . . ?
C12 C11 N3 Pr1 -41.4(3) . . . . ?
C5 C10 N3 C11 176.2(2) . . . . ?
C9 C10 N3 C11 -62.5(3) . . . . ?
C5 C10 N3 Pr1 43.7(2) . . . . ?
C9 C10 N3 Pr1 165.08(17) . . . . ?
N7 Pr1 N3 C11 162.90(16) . . . . ?
N1 Pr1 N3 C11 -84.23(18) . . . . ?
N4 Pr1 N3 C11 29.68(16) . . . . ?
N8 Pr1 N3 C11 -88.6(2) . . . . ?
N5 Pr1 N3 C11 66.47(18) . . . . ?
N6 Pr1 N3 C11 123.19(18) . . . . ?
N2 Pr1 N3 C11 -150.65(19) . . . . ?
N9 Pr1 N3 C11 -30.80(18) . . . . ?
N7 Pr1 N3 C10 -65.79(19) . . . . ?
N1 Pr1 N3 C10 47.09(17) . . . . ?
N4 Pr1 N3 C10 160.99(19) . . . . ?
N8 Pr1 N3 C10 42.7(3) . . . . ?
N5 Pr1 N3 C10 -162.21(17) . . . . ?
N6 Pr1 N3 C10 -105.49(18) . . . . ?
N2 Pr1 N3 C10 -19.34(16) . . . . ?
N9 Pr1 N3 C10 100.51(18) . . . . ?
C13 C12 N4 C16 1.0(4) . . . . ?
C11 C12 N4 C16 -180.0(2) . . . . ?
C13 C12 N4 Pr1 -177.77(19) . . . . ?
C11 C12 N4 Pr1 1.2(3) . . . . ?
C15 C16 N4 C12 0.5(4) . . . . ?
C17 C16 N4 C12 -179.7(2) . . . . ?
C15 C16 N4 Pr1 179.3(2) . . . . ?
C17 C16 N4 Pr1 -0.9(3) . . . . ?
N7 Pr1 N4 C12 -134.06(18) . . . . ?
N1 Pr1 N4 C12 46.6(2) . . . . ?
N8 Pr1 N4 C12 132.86(19) . . . . ?
N3 Pr1 N4 C12 -16.84(18) . . . . ?
N5 Pr1 N4 C12 -158.1(2) . . . . ?
N6 Pr1 N4 C12 -95.8(2) . . . . ?
N2 Pr1 N4 C12 -17.2(2) . . . . ?
N9 Pr1 N4 C12 99.1(2) . . . . ?
N7 Pr1 N4 C16 47.1(2) . . . . ?
N1 Pr1 N4 C16 -132.24(18) . . . . ?
N8 Pr1 N4 C16 -45.9(2) . . . . ?
N3 Pr1 N4 C16 164.4(2) . . . . ?
N5 Pr1 N4 C16 23.13(17) . . . . ?
N6 Pr1 N4 C16 85.42(19) . . . . ?
N2 Pr1 N4 C16 163.98(17) . . . . ?
N9 Pr1 N4 C16 -79.73(19) . . . . ?
C16 C17 N5 C18 -65.6(3) . . . . ?
C16 C17 N5 Pr1 57.8(2) . . . . ?
C23 C18 N5 C17 168.5(2) . . . . ?
C19 C18 N5 C17 -66.6(3) . . . . ?
C23 C18 N5 Pr1 49.1(3) . . . . ?
C19 C18 N5 Pr1 173.97(19) . . . . ?
N7 Pr1 N5 C17 154.68(16) . . . . ?
N1 Pr1 N5 C17 19.1(2) . . . . ?
N4 Pr1 N5 C17 -40.71(15) . . . . ?
N8 Pr1 N5 C17 91.32(16) . . . . ?
N3 Pr1 N5 C17 -77.61(16) . . . . ?
N6 Pr1 N5 C17 -142.81(17) . . . . ?
N2 Pr1 N5 C17 -157.28(15) . . . . ?
N9 Pr1 N5 C17 26.52(16) . . . . ?
N7 Pr1 N5 C18 -83.25(19) . . . . ?
N1 Pr1 N5 C18 141.21(18) . . . . ?
N4 Pr1 N5 C18 81.36(19) . . . . ?
N8 Pr1 N5 C18 -146.62(18) . . . . ?
N3 Pr1 N5 C18 44.5(2) . . . . ?
N6 Pr1 N5 C18 -20.75(17) . . . . ?
N2 Pr1 N5 C18 -35.2(2) . . . . ?
N9 Pr1 N5 C18 148.59(18) . . . . ?
C25 C24 N6 C23 -72.7(3) . . . . ?
C25 C24 N6 Pr1 54.3(2) . . . . ?
C18 C23 N6 C24 160.7(2) . . . . ?
C22 C23 N6 C24 -74.8(3) . . . . ?
C18 C23 N6 Pr1 38.2(3) . . . . ?
C22 C23 N6 Pr1 162.70(19) . . . . ?
N7 Pr1 N6 C24 -39.59(16) . . . . ?
N1 Pr1 N6 C24 60.6(2) . . . . ?
N4 Pr1 N6 C24 167.48(17) . . . . ?
N8 Pr1 N6 C24 -57.87(19) . . . . ?
N3 Pr1 N6 C24 105.49(17) . . . . ?
N5 Pr1 N6 C24 -132.90(18) . . . . ?
N2 Pr1 N6 C24 39.01(16) . . . . ?
N9 Pr1 N6 C24 -158.32(16) . . . . ?
N7 Pr1 N6 C23 83.86(19) . . . . ?
N1 Pr1 N6 C23 -175.93(17) . . . . ?
N4 Pr1 N6 C23 -69.06(19) . . . . ?
N8 Pr1 N6 C23 65.6(2) . . . . ?
N3 Pr1 N6 C23 -131.06(19) . . . . ?
N5 Pr1 N6 C23 -9.44(18) . . . . ?
N2 Pr1 N6 C23 162.46(19) . . . . ?
N9 Pr1 N6 C23 -34.9(3) . . . . ?
C28 C29 N7 C25 1.9(4) . . . . ?
C30 C29 N7 C25 -173.9(3) . . . . ?
C28 C29 N7 Pr1 -176.2(2) . . . . ?
C30 C29 N7 Pr1 8.1(4) . . . . ?
C26 C25 N7 C29 -0.4(4) . . . . ?
C24 C25 N7 C29 178.1(2) . . . . ?
C26 C25 N7 Pr1 177.6(2) . . . . ?
C24 C25 N7 Pr1 -3.9(3) . . . . ?
N1 Pr1 N7 C29 66.1(2) . . . . ?
N4 Pr1 N7 C29 -113.1(2) . . . . ?
N8 Pr1 N7 C29 4.9(2) . . . . ?
N3 Pr1 N7 C29 156.25(19) . . . . ?
N5 Pr1 N7 C29 -91.8(2) . . . . ?
N6 Pr1 N7 C29 -158.1(2) . . . . ?
N2 Pr1 N7 C29 113.5(2) . . . . ?
N9 Pr1 N7 C29 -6.7(2) . . . . ?
N1 Pr1 N7 C25 -111.8(2) . . . . ?
N4 Pr1 N7 C25 68.9(2) . . . . ?
N8 Pr1 N7 C25 -173.0(2) . . . . ?
N3 Pr1 N7 C25 -21.7(2) . . . . ?
N5 Pr1 N7 C25 90.2(2) . . . . ?
N6 Pr1 N7 C25 23.97(19) . . . . ?
N2 Pr1 N7 C25 -64.5(2) . . . . ?
N9 Pr1 N7 C25 175.34(18) . . . . ?
C29 C30 N8 C31 163.0(3) . . . . ?
C29 C30 N8 Pr1 28.5(3) . . . . ?
C36 C31 N8 C30 176.3(2) . . . . ?
C32 C31 N8 C30 51.8(3) . . . . ?
C36 C31 N8 Pr1 -48.9(3) . . . . ?
C32 C31 N8 Pr1 -173.40(18) . . . . ?
N7 Pr1 N8 C30 -17.47(18) . . . . ?
N1 Pr1 N8 C30 -145.8(2) . . . . ?
N4 Pr1 N8 C30 116.87(19) . . . . ?
N3 Pr1 N8 C30 -141.50(19) . . . . ?
N5 Pr1 N8 C30 61.4(2) . . . . ?
N6 Pr1 N8 C30 0.3(2) . . . . ?
N2 Pr1 N8 C30 -86.8(2) . . . . ?
N9 Pr1 N8 C30 152.4(2) . . . . ?
N7 Pr1 N8 C31 -150.5(2) . . . . ?
N1 Pr1 N8 C31 81.25(19) . . . . ?
N4 Pr1 N8 C31 -16.1(2) . . . . ?
N3 Pr1 N8 C31 85.5(2) . . . . ?
N5 Pr1 N8 C31 -71.62(19) . . . . ?
N6 Pr1 N8 C31 -132.65(18) . . . . ?
N2 Pr1 N8 C31 140.25(19) . . . . ?
N9 Pr1 N8 C31 19.41(17) . . . . ?
C38 C37 N9 C36 68.5(3) . . . . ?
C38 C37 N9 Pr1 -55.7(2) . . . . ?
C35 C36 N9 C37 71.7(3) . . . . ?
C31 C36 N9 C37 -162.8(2) . . . . ?
C35 C36 N9 Pr1 -168.39(18) . . . . ?
C31 C36 N9 Pr1 -42.9(2) . . . . ?
N7 Pr1 N9 C37 145.76(15) . . . . ?
N1 Pr1 N9 C37 41.62(15) . . . . ?
N4 Pr1 N9 C37 -75.06(16) . . . . ?
N8 Pr1 N9 C37 134.19(18) . . . . ?
N3 Pr1 N9 C37 -20.58(17) . . . . ?
N5 Pr1 N9 C37 -134.39(16) . . . . ?
N6 Pr1 N9 C37 -111.5(2) . . . . ?
N2 Pr1 N9 C37 48.12(18) . . . . ?
N7 Pr1 N9 C36 24.3(2) . . . . ?
N1 Pr1 N9 C36 -79.85(18) . . . . ?
N4 Pr1 N9 C36 163.47(19) . . . . ?
N8 Pr1 N9 C36 12.72(16) . . . . ?
N3 Pr1 N9 C36 -142.05(17) . . . . ?
N5 Pr1 N9 C36 104.14(18) . . . . ?
N6 Pr1 N9 C36 127.02(19) . . . . ?
N2 Pr1 N9 C36 -73.35(19) . . . . ?
O10A N10 O10B Pr2 173.43(19) . . . . ?
O10C N10 O10B Pr2 -5.9(2) . . . . ?
O15C Pr2 O10B N10 48.44(14) . . . . ?
O14B Pr2 O10B N10 -177.00(13) . . . . ?
O13C Pr2 O10B N10 -1.2(3) . . . . ?
O15B Pr2 O10B N10 86.92(14) . . . . ?
O12B Pr2 O10B N10 -73.19(14) . . . . ?
O14C Pr2 O10B N10 120.60(14) . . . . ?
O11C Pr2 O10B N10 -145.22(15) . . . . ?
O13B Pr2 O10B N10 -17.55(16) . . . . ?
O12C Pr2 O10B N10 -94.45(14) . . . . ?
O10C Pr2 O10B N10 3.27(13) . . . . ?
O11B Pr2 O10B N10 162.50(15) . . . . ?
O10A N10 O10C Pr2 -173.8(2) . . . . ?
O10B N10 O10C Pr2 5.5(2) . . . . ?
O10B Pr2 O10C N10 -3.28(13) . . . . ?
O15C Pr2 O10C N10 -134.76(15) . . . . ?
O13C Pr2 O10C N10 175.48(13) . . . . ?
O15B Pr2 O10C N10 -81.80(14) . . . . ?
O12B Pr2 O10C N10 79.98(14) . . . . ?
O14C Pr2 O10C N10 -105.46(15) . . . . ?
O11C Pr2 O10C N10 28.42(15) . . . . ?
O13B Pr2 O10C N10 157.32(15) . . . . ?
O12C Pr2 O10C N10 101.29(14) . . . . ?
O11B Pr2 O10C N10 -23.07(15) . . . . ?
O11A N11 O11B Pr2 -170.9(2) . . . . ?
O11C N11 O11B Pr2 7.2(3) . . . . ?
O10B Pr2 O11B N11 80.87(16) . . . . ?
O15C Pr2 O11B N11 171.76(15) . . . . ?
O14B Pr2 O11B N11 -82.67(16) . . . . ?
O13C Pr2 O11B N11 -104.27(16) . . . . ?
O15B Pr2 O11B N11 158.15(17) . . . . ?
O12B Pr2 O11B N11 25.49(17) . . . . ?
O14C Pr2 O11B N11 -135.14(17) . . . . ?
O11C Pr2 O11B N11 -4.07(15) . . . . ?
O12C Pr2 O11B N11 -27.01(17) . . . . ?
O10C Pr2 O11B N11 97.33(16) . . . . ?
O11A N11 O11C Pr2 170.8(2) . . . . ?
O11B N11 O11C Pr2 -7.3(3) . . . . ?
O10B Pr2 O11C N11 -68.90(17) . . . . ?
O15C Pr2 O11C N11 -9.9(3) . . . . ?
O14B Pr2 O11C N11 85.65(17) . . . . ?
O13C Pr2 O11C N11 120.91(17) . . . . ?
O15B Pr2 O11C N11 -14.19(18) . . . . ?
O12B Pr2 O11C N11 -145.50(18) . . . . ?
O14C Pr2 O11C N11 51.72(18) . . . . ?
O13B Pr2 O11C N11 -177.86(15) . . . . ?
O12C Pr2 O11C N11 160.91(18) . . . . ?
O10C Pr2 O11C N11 -93.86(17) . . . . ?
O11B Pr2 O11C N11 4.08(15) . . . . ?
O12A N12 O12B Pr2 -174.8(2) . . . . ?
O12C N12 O12B Pr2 4.6(2) . . . . ?
O10B Pr2 O12B N12 -156.79(16) . . . . ?
O15C Pr2 O12B N12 111.48(15) . . . . ?
O14B Pr2 O12B N12 -29.84(16) . . . . ?
O13C Pr2 O12B N12 37.22(16) . . . . ?
O15B Pr2 O12B N12 176.00(14) . . . . ?
O14C Pr2 O12B N12 -16.0(3) . . . . ?
O11C Pr2 O12B N12 -81.59(15) . . . . ?
O13B Pr2 O12B N12 73.67(15) . . . . ?
O12C Pr2 O12B N12 -2.64(14) . . . . ?
O10C Pr2 O12B N12 150.78(16) . . . . ?
O11B Pr2 O12B N12 -105.06(15) . . . . ?
O12A N12 O12C Pr2 174.9(2) . . . . ?
O12B N12 O12C Pr2 -4.5(2) . . . . ?
O10B Pr2 O12C N12 29.48(16) . . . . ?
O15C Pr2 O12C N12 -101.79(15) . . . . ?
O14B Pr2 O12C N12 155.78(16) . . . . ?
O13C Pr2 O12C N12 -135.02(16) . . . . ?
O12B Pr2 O12C N12 2.61(14) . . . . ?
O14C Pr2 O12C N12 178.08(14) . . . . ?
O11C Pr2 O12C N12 81.36(15) . . . . ?
O13B Pr2 O12C N12 -81.78(15) . . . . ?
O10C Pr2 O12C N12 -23.71(16) . . . . ?
O11B Pr2 O12C N12 99.69(15) . . . . ?
O13A N13 O13B Pr2 -167.9(2) . . . . ?
O13C N13 O13B Pr2 11.2(2) . . . . ?
O10B Pr2 O13B N13 168.33(14) . . . . ?
O15C Pr2 O13B N13 78.14(15) . . . . ?
O14B Pr2 O13B N13 -28.02(16) . . . . ?
O13C Pr2 O13B N13 -6.40(13) . . . . ?
O15B Pr2 O13B N13 90.48(15) . . . . ?
O12B Pr2 O13B N13 -136.72(16) . . . . ?
O14C Pr2 O13B N13 24.04(16) . . . . ?
O11C Pr2 O13B N13 -105.45(15) . . . . ?
O12C Pr2 O13B N13 -84.35(15) . . . . ?
O10C Pr2 O13B N13 151.98(16) . . . . ?
O13A N13 O13C Pr2 167.6(2) . . . . ?
O13B N13 O13C Pr2 -11.5(2) . . . . ?
O10B Pr2 O13C N13 -12.9(3) . . . . ?
O15C Pr2 O13C N13 -65.90(15) . . . . ?
O14B Pr2 O13C N13 163.53(16) . . . . ?
O15B Pr2 O13C N13 -95.97(15) . . . . ?
O12B Pr2 O13C N13 54.90(15) . . . . ?
O14C Pr2 O13C N13 -141.27(16) . . . . ?
O11C Pr2 O13C N13 126.73(14) . . . . ?
O13B Pr2 O13C N13 6.43(13) . . . . ?
O12C Pr2 O13C N13 86.66(15) . . . . ?
O10C Pr2 O13C N13 -16.68(16) . . . . ?
O11B Pr2 O13C N13 -173.80(13) . . . . ?
O10B Pr2 N14 O14A -174.2(9) . . . . ?
O15C Pr2 N14 O14A -67.9(9) . . . . ?
O14B Pr2 N14 O14A 93.5(9) . . . . ?
O13C Pr2 N14 O14A -2.4(9) . . . . ?
O15B Pr2 N14 O14A -117.6(9) . . . . ?
O12B Pr2 N14 O14A 74.4(9) . . . . ?
O14C Pr2 N14 O14A -101.7(9) . . . . ?
O11C Pr2 N14 O14A 127.5(9) . . . . ?
O13B Pr2 N14 O14A -6.3(9) . . . . ?
O12C Pr2 N14 O14A 60.4(9) . . . . ?
O10C Pr2 N14 O14A -87.9(9) . . . . ?
O11B Pr2 N14 O14A 173.4(9) . . . . ?
O10B Pr2 N14 O14C -72.47(18) . . . . ?
O15C Pr2 N14 O14C 33.79(15) . . . . ?
O14B Pr2 N14 O14C -164.9(3) . . . . ?
O13C Pr2 N14 O14C 99.32(16) . . . . ?
O15B Pr2 N14 O14C -15.92(15) . . . . ?
O12B Pr2 N14 O14C 176.08(13) . . . . ?
O11C Pr2 N14 O14C -130.79(15) . . . . ?
O13B Pr2 N14 O14C 95.43(16) . . . . ?
O12C Pr2 N14 O14C 162.12(15) . . . . ?
O10C Pr2 N14 O14C 13.8(3) . . . . ?
O11B Pr2 N14 O14C -84.87(15) . . . . ?
O10B Pr2 N14 O14B 92.38(17) . . . . ?
O15C Pr2 N14 O14B -161.36(15) . . . . ?
O13C Pr2 N14 O14B -95.82(16) . . . . ?
O15B Pr2 N14 O14B 148.94(16) . . . . ?
O12B Pr2 N14 O14B -19.07(19) . . . . ?
O14C Pr2 N14 O14B 164.9(3) . . . . ?
O11C Pr2 N14 O14B 34.06(15) . . . . ?
O13B Pr2 N14 O14B -99.72(15) . . . . ?
O12C Pr2 N14 O14B -33.02(15) . . . . ?
O10C Pr2 N14 O14B 178.62(15) . . . . ?
O11B Pr2 N14 O14B 79.98(15) . . . . ?
O14A N14 O14B Pr2 -164.1(2) . . . . ?
O14C N14 O14B Pr2 14.7(2) . . . . ?
O10B Pr2 O14B N14 -110.86(16) . . . . ?
O15C Pr2 O14B N14 20.23(17) . . . . ?
O13C Pr2 O14B N14 70.30(15) . . . . ?
O15B Pr2 O14B N14 -32.66(16) . . . . ?
O12B Pr2 O14B N14 165.96(14) . . . . ?
O14C Pr2 O14B N14 -8.35(14) . . . . ?
O11C Pr2 O14B N14 -142.90(16) . . . . ?
O13B Pr2 O14B N14 88.37(16) . . . . ?
O12C Pr2 O14B N14 144.22(16) . . . . ?
O11B Pr2 O14B N14 -91.24(16) . . . . ?
O14A N14 O14C Pr2 164.4(2) . . . . ?
O14B N14 O14C Pr2 -14.5(2) . . . . ?
O10B Pr2 O14C N14 126.00(15) . . . . ?
O15C Pr2 O14C N14 -143.31(17) . . . . ?
O14B Pr2 O14C N14 8.33(14) . . . . ?
O13C Pr2 O14C N14 -67.35(15) . . . . ?
O15B Pr2 O14C N14 162.01(17) . . . . ?
O12B Pr2 O14C N14 -8.5(3) . . . . ?
O11C Pr2 O14C N14 51.44(16) . . . . ?
O13B Pr2 O14C N14 -92.29(16) . . . . ?
O12C Pr2 O14C N14 -19.48(17) . . . . ?
O10C Pr2 O14C N14 -172.43(14) . . . . ?
O11B Pr2 O14C N14 86.79(16) . . . . ?
O10B Pr2 N15 O15A 140.2(8) . . . . ?
O15C Pr2 N15 O15A -96.7(9) . . . . ?
O14B Pr2 N15 O15A 7.4(9) . . . . ?
O13C Pr2 N15 O15A -53.2(8) . . . . ?
O15B Pr2 N15 O15A 99.6(9) . . . . ?
O12B Pr2 N15 O15A -161.7(8) . . . . ?
O14C Pr2 N15 O15A 9.3(8) . . . . ?
O11C Pr2 N15 O15A 84.9(9) . . . . ?
O13B Pr2 N15 O15A -102.1(8) . . . . ?
O12C Pr2 N15 O15A -71.6(9) . . . . ?
O10C Pr2 N15 O15A -173.2(9) . . . . ?
O11B Pr2 N15 O15A 76.4(8) . . . . ?
O10B Pr2 N15 O15C -123.03(16) . . . . ?
O14B Pr2 N15 O15C 104.11(16) . . . . ?
O13C Pr2 N15 O15C 43.50(16) . . . . ?
O15B Pr2 N15 O15C -163.7(3) . . . . ?
O12B Pr2 N15 O15C -64.99(19) . . . . ?
O14C Pr2 N15 O15C 106.06(17) . . . . ?
O11C Pr2 N15 O15C -178.39(13) . . . . ?
O13B Pr2 N15 O15C -5.41(16) . . . . ?
O12C Pr2 N15 O15C 25.2(2) . . . . ?
O10C Pr2 N15 O15C -76.50(16) . . . . ?
O11B Pr2 N15 O15C 173.15(15) . . . . ?
O10B Pr2 N15 O15B 40.63(15) . . . . ?
O15C Pr2 N15 O15B 163.7(3) . . . . ?
O14B Pr2 N15 O15B -92.23(16) . . . . ?
O13C Pr2 N15 O15B -152.84(15) . . . . ?
O12B Pr2 N15 O15B 98.67(17) . . . . ?
O14C Pr2 N15 O15B -90.28(16) . . . . ?
O11C Pr2 N15 O15B -14.7(2) . . . . ?
O13B Pr2 N15 O15B 158.25(15) . . . . ?
O12C Pr2 N15 O15B -171.17(14) . . . . ?
O10C Pr2 N15 O15B 87.16(15) . . . . ?
O11B Pr2 N15 O15B -23.19(15) . . . . ?
O15A N15 O15B Pr2 -163.7(2) . . . . ?
O15C N15 O15B Pr2 15.5(2) . . . . ?
O10B Pr2 O15B N15 -136.12(16) . . . . ?
O15C Pr2 O15B N15 -8.98(14) . . . . ?
O14B Pr2 O15B N15 96.03(16) . . . . ?
O13C Pr2 O15B N15 28.81(16) . . . . ?
O12B Pr2 O15B N15 -108.84(16) . . . . ?
O14C Pr2 O15B N15 75.40(15) . . . . ?
O11C Pr2 O15B N15 169.49(14) . . . . ?
O13B Pr2 O15B N15 -23.46(17) . . . . ?
O10C Pr2 O15B N15 -84.49(16) . . . . ?
O11B Pr2 O15B N15 155.04(16) . . . . ?
O15A N15 O15C Pr2 163.5(2) . . . . ?
O15B N15 O15C Pr2 -15.7(2) . . . . ?
O10B Pr2 O15C N15 59.03(16) . . . . ?
O14B Pr2 O15C N15 -85.22(16) . . . . ?
O13C Pr2 O15C N15 -132.56(17) . . . . ?
O15B Pr2 O15C N15 9.04(14) . . . . ?
O12B Pr2 O15C N15 133.28(15) . . . . ?
O14C Pr2 O15C N15 -62.29(15) . . . . ?
O11C Pr2 O15C N15 3.9(3) . . . . ?
O13B Pr2 O15C N15 173.94(17) . . . . ?
O12C Pr2 O15C N15 -165.25(14) . . . . ?
O10C Pr2 O15C N15 94.19(16) . . . . ?
O11B Pr2 O15C N15 -7.67(17) . . . . ?
